data_4337781
loop_
_publ_author_name
'Carreira-Barral, Israel'
'Rodr\'iguez-Blas, Teresa'
'Platas-Iglesias, Carlos'
'de Blas, Andr\'es'
'Esteban-G\'omez, David'

_publ_section_title
;
 Cooperative Anion Recognition in Copper(II) and Zinc(II) Complexes with a
 Ditopic Tripodal Ligand Containing a Urea Group.
;
_journal_issue 5
_journal_name_full 'Inorganic chemistry'
_journal_page_first 2554
_journal_page_last 2568
_journal_paper_doi 10.1021/ic402855r
_journal_volume 53
_journal_year 2014
_chemical_compound_source 'synthesis as described'
_chemical_formula_moiety 'C26 H24 Cl2 N6 O3 Zn, C H Cl3'
_chemical_formula_sum 'C27 H25 Cl5 N6 O3 Zn'
_chemical_formula_weight 724.15
_chemical_name_systematic
;
 ?
;
_space_group_IT_number 2
_symmetry_cell_setting triclinic
_symmetry_Int_Tables_number 2
_symmetry_space_group_name_Hall '-P 1'
_symmetry_space_group_name_H-M 'P -1'
_atom_sites_solution_hydrogens geom
_atom_sites_solution_primary heavy
_atom_sites_solution_secondary difmap
_audit_creation_date 2013-02-18T14:37:21-00:00
_audit_creation_method 'WinGX routine CIF_UPDATE'
_cell_angle_alpha 91.820(3)
_cell_angle_beta 99.113(3)
_cell_angle_gamma 106.040(3)
_cell_formula_units_Z 2
_cell_length_a 9.0531(4)
_cell_length_b 12.3579(6)
_cell_length_c 15.7312(8)
_cell_measurement_reflns_used 8025
_cell_measurement_temperature 100(2)
_cell_measurement_theta_max 28.1727
_cell_measurement_theta_min 2.5058
_cell_measurement_wavelength 0.71073
_cell_volume 1664.80(14)
_computing_cell_refinement
;
    'SAINT V7.68A (Bruker: Madison, 2009 ) in Apex2 suite'
;
_computing_data_collection 'Apex2, Bruker Instrument Service v2010, 1-2'
_computing_data_reduction
;
    'SAINT and XPREP Version 2008/2 (Sheldrick, Bruker AXS Inc.)'
;
_computing_molecular_graphics 'Ortep-3 for Windows (Farrugia, 1997)'
_computing_publication_material 'WinGX publication routines (Farrugia, 1999)'
_computing_structure_refinement 'SHELXL-97 (Sheldrick, 2008)'
_computing_structure_solution 'DIRDIF 2008'
_diffrn_ambient_temperature 100(2)
_diffrn_measured_fraction_theta_full 0.974
_diffrn_measured_fraction_theta_max 0.974
_diffrn_measurement_device_type 'BRUKER-NONIUS X8 APEX KAPPA CCD'
_diffrn_measurement_method 'omega and phi rotation with narrow frames'
_diffrn_radiation_monochromator graphite
_diffrn_radiation_probe x-ray
_diffrn_radiation_type MoK\a
_diffrn_radiation_wavelength 0.71073
_diffrn_reflns_av_R_equivalents 0.0296
_diffrn_reflns_av_unetI/netI 0.0398
_diffrn_reflns_limit_h_max 11
_diffrn_reflns_limit_h_min -12
_diffrn_reflns_limit_k_max 16
_diffrn_reflns_limit_k_min -16
_diffrn_reflns_limit_l_max 21
_diffrn_reflns_limit_l_min 0
_diffrn_reflns_number 22494
_diffrn_reflns_theta_full 28.39
_diffrn_reflns_theta_max 28.39
_diffrn_reflns_theta_min 2.7
_exptl_absorpt_coefficient_mu 1.176
_exptl_absorpt_correction_T_max 0.8249
_exptl_absorpt_correction_T_min 0.6833
_exptl_absorpt_correction_type multi-scan
_exptl_absorpt_process_details
;
        SADABS Version 2008/1 (Sheldrick, Bruker AXS Inc.)
;
_exptl_crystal_colour colourless
_exptl_crystal_density_diffrn 1.445
_exptl_crystal_density_method 'not measured'
_exptl_crystal_description prism
_exptl_crystal_F_000 736
_exptl_crystal_size_max 0.44
_exptl_crystal_size_mid 0.24
_exptl_crystal_size_min 0.16
_platon_squeeze_details
;
;
_refine_diff_density_max 1.183
_refine_diff_density_min -1.209
_refine_diff_density_rms 0.109
_refine_ls_extinction_method none
_refine_ls_goodness_of_fit_ref 1.095
_refine_ls_hydrogen_treatment mixed
_refine_ls_matrix_type full
_refine_ls_number_parameters 381
_refine_ls_number_reflns 8132
_refine_ls_number_restraints 0
_refine_ls_restrained_S_all 1.095
_refine_ls_R_factor_all 0.0813
_refine_ls_R_factor_gt 0.0579
_refine_ls_shift/su_max 0
_refine_ls_shift/su_mean 0
_refine_ls_structure_factor_coef Fsqd
_refine_ls_weighting_details 'calc w=1/[\s^2^(Fo^2^)+(0.0691P)^2^+3.9891P] where P=(Fo^2^+2Fc^2^)/3'
_refine_ls_weighting_scheme calc
_refine_ls_wR_factor_gt 0.1544
_refine_ls_wR_factor_ref 0.1658
_reflns_number_gt 5984
_reflns_number_total 8132
_reflns_threshold_expression >2\s(I)
_cod_data_source_file ic402855r_si_002.cif
_cod_data_source_block 1105791_b1_0s
_cod_database_code 4337781

loop_
_symmetry_equiv_pos_as_xyz
'x, y, z'
'-x, -y, -z'

loop_
_atom_site_label
_atom_site_type_symbol
_atom_site_fract_x
_atom_site_fract_y
_atom_site_fract_z
_atom_site_U_iso_or_equiv
_atom_site_adp_type
_atom_site_occupancy
_atom_site_symmetry_multiplicity
_atom_site_calc_flag
_atom_site_refinement_flags
Zn1 Zn 0.12417(5) 0.29564(4) 0.19504(3) 0.03264(15) Uani 1 1 d .
C2 C 0.7033(4) 0.3269(3) 0.5526(2) 0.0255(7) Uani 1 1 d .
C3 C 0.8074(4) 0.4121(4) 0.5199(3) 0.0339(9) Uani 1 1 d .
H3 H 0.9164 0.4307 0.5409 0.041 Uiso 1 1 calc R
C4 C 0.7469(4) 0.4698(4) 0.4551(3) 0.0315(9) Uani 1 1 d .
H4 H 0.815 0.5297 0.4316 0.038 Uiso 1 1 calc R
C5 C 0.5880(4) 0.4401(3) 0.4247(2) 0.0240(7) Uani 1 1 d .
H5 H 0.5484 0.479 0.3793 0.029 Uiso 1 1 calc R
C6 C 0.4850(4) 0.3546(3) 0.4591(2) 0.0217(7) Uani 1 1 d .
C1 C 0.5424(4) 0.2955(3) 0.5247(2) 0.0230(7) Uani 1 1 d .
H1 H 0.4746 0.2365 0.5491 0.028 Uiso 1 1 calc R
C7 C 0.2004(4) 0.2646(3) 0.4542(2) 0.0245(7) Uani 1 1 d .
C8 C -0.0892(4) 0.2051(3) 0.4089(2) 0.0243(7) Uani 1 1 d .
C9 C -0.1197(4) 0.1187(3) 0.4644(3) 0.0292(8) Uani 1 1 d .
H9 H -0.0373 0.1076 0.5055 0.035 Uiso 1 1 calc R
C10 C -0.2708(4) 0.0489(3) 0.4594(3) 0.0300(8) Uani 1 1 d .
H10 H -0.2901 -0.0118 0.4955 0.036 Uiso 1 1 calc R
C11 C -0.3940(4) 0.0669(3) 0.4022(3) 0.0301(8) Uani 1 1 d .
H11 H -0.4975 0.0202 0.4 0.036 Uiso 1 1 calc R
C12 C -0.3634(4) 0.1536(3) 0.3488(3) 0.0267(8) Uani 1 1 d .
H12 H -0.4478 0.1668 0.3106 0.032 Uiso 1 1 calc R
C13 C -0.2120(4) 0.2229(3) 0.3492(2) 0.0233(7) Uani 1 1 d .
C14 C -0.1916(4) 0.3115(3) 0.2844(2) 0.0238(7) Uani 1 1 d .
H14A H -0.292 0.3291 0.2678 0.029 Uiso 1 1 calc R
H14B H -0.1139 0.3813 0.3127 0.029 Uiso 1 1 calc R
C15 C -0.2105(4) 0.1580(3) 0.1743(3) 0.0242(7) Uani 1 1 d .
H15A H -0.2142 0.1474 0.1112 0.029 Uiso 1 1 calc R
H15B H -0.3188 0.133 0.1857 0.029 Uiso 1 1 calc R
C16 C -0.1147(4) 0.0876(3) 0.2212(3) 0.0272(8) Uani 1 1 d .
C17 C -0.1799(5) -0.0162(3) 0.2480(3) 0.0319(8) Uani 1 1 d .
H17 H -0.29 -0.048 0.2374 0.038 Uiso 1 1 calc R
C18 C -0.0838(6) -0.0751(4) 0.2908(3) 0.0407(10) Uani 1 1 d .
H18 H -0.1274 -0.1467 0.3109 0.049 Uiso 1 1 calc R
C19 C 0.0768(5) -0.0275(4) 0.3037(3) 0.0431(11) Uani 1 1 d .
H19 H 0.1456 -0.0663 0.3315 0.052 Uiso 1 1 calc R
C20 C 0.1338(5) 0.0779(4) 0.2749(3) 0.0383(10) Uani 1 1 d .
H20 H 0.2435 0.1115 0.2846 0.046 Uiso 1 1 calc R
C21 C -0.1790(4) 0.3520(3) 0.1372(3) 0.0279(8) Uani 1 1 d .
H21A H -0.1426 0.4315 0.1619 0.033 Uiso 1 1 calc R
H21B H -0.2938 0.3318 0.1196 0.033 Uiso 1 1 calc R
C22 C -0.1062(4) 0.3418(3) 0.0589(3) 0.0278(8) Uani 1 1 d .
C23 C -0.1753(5) 0.3602(4) -0.0229(3) 0.0350(9) Uani 1 1 d .
H23 H -0.2715 0.3785 -0.0305 0.042 Uiso 1 1 calc R
C24 C -0.1038(5) 0.3517(4) -0.0925(3) 0.0392(10) Uani 1 1 d .
H24 H -0.1492 0.3651 -0.1484 0.047 Uiso 1 1 calc R
C25 C 0.0356(5) 0.3234(4) -0.0801(3) 0.0443(11) Uani 1 1 d .
H25 H 0.0859 0.3152 -0.1275 0.053 Uiso 1 1 calc R
C26 C 0.0996(4) 0.3073(4) 0.0025(3) 0.0370(10) Uani 1 1 d .
H26 H 0.1961 0.2893 0.0113 0.044 Uiso 1 1 calc R
C27 C 0.5586(4) 0.5905(3) 0.2027(3) 0.0298(8) Uani 1 1 d .
H27 H 0.4844 0.5211 0.2187 0.036 Uiso 1 1 calc R
Cl1 Cl 0.37456(11) 0.29008(11) 0.18223(8) 0.0487(3) Uani 1 1 d .
Cl2 Cl 0.18981(11) 0.46846(9) 0.27254(7) 0.0367(2) Uani 1 1 d .
Cl3 Cl 0.74770(10) 0.60258(8) 0.26051(6) 0.0309(2) Uani 1 1 d .
Cl4 Cl 0.55888(12) 0.57620(12) 0.09121(7) 0.0476(3) Uani 1 1 d .
Cl5 Cl 0.49907(11) 0.70785(9) 0.23149(8) 0.0398(3) Uani 1 1 d .
N1 N 0.7653(4) 0.2659(3) 0.6211(2) 0.0306(7) Uani 1 1 d .
N2 N 0.3270(3) 0.3332(3) 0.4242(2) 0.0273(7) Uani 1 1 d .
H2N H 0.3062(13) 0.366(2) 0.379(3) 0.033 Uiso 1 1 calc R
N3 N 0.0617(3) 0.2774(3) 0.4104(2) 0.0288(7) Uani 1 1 d .
H3N H 0.0685(5) 0.335(3) 0.3815(18) 0.035 Uiso 1 1 calc R
N4 N -0.1401(3) 0.2786(2) 0.20398(19) 0.0211(6) Uani 1 1 d .
N5 N 0.0414(4) 0.1350(3) 0.2338(2) 0.0305(7) Uani 1 1 d .
N6 N 0.0309(3) 0.3162(3) 0.0709(2) 0.0288(7) Uani 1 1 d .
O1 O 0.6738(3) 0.1878(2) 0.64938(19) 0.0322(6) Uani 1 1 d .
O2 O 0.9073(3) 0.2944(3) 0.6472(2) 0.0483(9) Uani 1 1 d .
O3 O 0.2114(3) 0.2025(2) 0.51107(19) 0.0350(7) Uani 1 1 d .

loop_
_atom_site_aniso_label
_atom_site_aniso_U_11
_atom_site_aniso_U_22
_atom_site_aniso_U_33
_atom_site_aniso_U_23
_atom_site_aniso_U_13
_atom_site_aniso_U_12
Zn1 0.0137(2) 0.0359(3) 0.0436(3) 0.0229(2) -0.00270(17) 0.00141(17)
C2 0.0166(15) 0.0282(19) 0.0326(19) 0.0017(15) 0.0006(14) 0.0102(14)
C3 0.0130(15) 0.040(2) 0.048(2) 0.0094(19) 0.0019(15) 0.0066(15)
C4 0.0136(15) 0.039(2) 0.042(2) 0.0119(18) 0.0056(15) 0.0064(15)
C5 0.0151(15) 0.0277(18) 0.0285(18) 0.0041(14) 0.0032(13) 0.0053(13)
C6 0.0152(14) 0.0252(18) 0.0252(17) 0.0001(14) 0.0015(12) 0.0077(13)
C1 0.0171(15) 0.0249(18) 0.0278(18) 0.0027(14) 0.0022(13) 0.0084(13)
C7 0.0156(15) 0.0240(18) 0.0343(19) 0.0094(15) 0.0027(14) 0.0066(13)
C8 0.0147(15) 0.0234(18) 0.0350(19) 0.0077(15) 0.0046(13) 0.0047(13)
C9 0.0203(16) 0.0282(19) 0.043(2) 0.0161(17) 0.0090(15) 0.0101(14)
C10 0.0244(17) 0.0234(19) 0.046(2) 0.0129(16) 0.0128(16) 0.0079(15)
C11 0.0168(16) 0.027(2) 0.047(2) 0.0048(17) 0.0106(16) 0.0035(14)
C12 0.0126(14) 0.0289(19) 0.039(2) 0.0055(16) 0.0057(14) 0.0059(13)
C13 0.0145(14) 0.0201(17) 0.0361(19) 0.0079(14) 0.0033(13) 0.0063(13)
C14 0.0156(14) 0.0200(17) 0.036(2) 0.0077(14) 0.0005(13) 0.0069(13)
C15 0.0129(14) 0.0210(17) 0.039(2) 0.0083(15) 0.0027(13) 0.0051(12)
C16 0.0203(16) 0.0253(19) 0.040(2) 0.0118(16) 0.0097(15) 0.0097(14)
C17 0.034(2) 0.0216(18) 0.045(2) 0.0110(16) 0.0149(17) 0.0104(16)
C18 0.047(2) 0.027(2) 0.056(3) 0.0157(19) 0.018(2) 0.0178(19)
C19 0.040(2) 0.044(3) 0.059(3) 0.027(2) 0.014(2) 0.030(2)
C20 0.0256(19) 0.041(2) 0.058(3) 0.025(2) 0.0114(18) 0.0208(18)
C21 0.0196(16) 0.0257(19) 0.040(2) 0.0118(16) -0.0008(15) 0.0111(14)
C22 0.0189(16) 0.0226(18) 0.039(2) 0.0143(15) -0.0004(15) 0.0035(13)
C23 0.0242(18) 0.036(2) 0.042(2) 0.0165(18) -0.0032(16) 0.0072(16)
C24 0.028(2) 0.048(3) 0.035(2) 0.0186(19) 0.0000(17) 0.0025(18)
C25 0.026(2) 0.059(3) 0.048(3) 0.026(2) 0.0126(19) 0.006(2)
C26 0.0196(17) 0.047(3) 0.046(2) 0.023(2) 0.0084(17) 0.0091(17)
C27 0.0219(17) 0.029(2) 0.040(2) 0.0068(16) 0.0092(15) 0.0060(15)
Cl1 0.0139(4) 0.0694(8) 0.0614(7) 0.0354(6) 0.0041(4) 0.0076(4)
Cl2 0.0231(4) 0.0348(5) 0.0412(5) 0.0198(4) -0.0054(4) -0.0054(4)
Cl3 0.0242(4) 0.0337(5) 0.0356(5) 0.0087(4) 0.0046(4) 0.0090(4)
Cl4 0.0258(5) 0.0822(9) 0.0324(5) 0.0009(5) 0.0047(4) 0.0119(5)
Cl5 0.0230(4) 0.0304(5) 0.0669(7) 0.0022(5) 0.0111(4) 0.0074(4)
N1 0.0184(14) 0.0342(18) 0.0400(19) 0.0059(15) -0.0026(13) 0.0129(13)
N2 0.0136(13) 0.0374(18) 0.0278(16) 0.0153(14) 0.0001(11) 0.0026(12)
N3 0.0116(13) 0.0309(17) 0.0426(19) 0.0202(15) -0.0004(12) 0.0047(12)
N4 0.0150(12) 0.0190(14) 0.0294(15) 0.0091(12) -0.0004(11) 0.0066(11)
N5 0.0183(14) 0.0328(18) 0.047(2) 0.0192(15) 0.0106(13) 0.0134(13)
N6 0.0153(13) 0.0318(17) 0.0372(18) 0.0178(14) 0.0008(12) 0.0038(12)
O1 0.0230(13) 0.0353(16) 0.0405(16) 0.0075(12) 0.0021(11) 0.0133(12)
O2 0.0176(13) 0.0473(19) 0.073(2) 0.0184(17) -0.0126(14) 0.0082(13)
O3 0.0181(12) 0.0405(17) 0.0467(17) 0.0247(14) 0.0019(11) 0.0086(11)

loop_
_atom_type_symbol
_atom_type_description
_atom_type_scat_dispersion_real
_atom_type_scat_dispersion_imag
_atom_type_scat_source
C C 0.0033 0.0016 'International Tables Vol C Tables 4.2.6.8 and 6.1.1.4'
H H 0 0 'International Tables Vol C Tables 4.2.6.8 and 6.1.1.4'
Cl Cl 0.1484 0.1585 'International Tables Vol C Tables 4.2.6.8 and 6.1.1.4'
N N 0.0061 0.0033 'International Tables Vol C Tables 4.2.6.8 and 6.1.1.4'
O O 0.0106 0.006 'International Tables Vol C Tables 4.2.6.8 and 6.1.1.4'
Zn Zn 0.2839 1.4301 'International Tables Vol C Tables 4.2.6.8 and 6.1.1.4'

loop_
_geom_angle_atom_site_label_1
_geom_angle_atom_site_label_2
_geom_angle_atom_site_label_3
_geom_angle
_geom_angle_publ_flag
N6 Zn1 N5 114.35(14) y
N6 Zn1 Cl2 107.39(10) y
N5 Zn1 Cl2 129.84(11) y
N6 Zn1 Cl1 102.59(9) y
N5 Zn1 Cl1 98.49(9) y
Cl2 Zn1 Cl1 98.31(5) y
N6 Zn1 N4 77.24(11) y
N5 Zn1 N4 75.80(10) y
Cl2 Zn1 N4 87.97(8) y
Cl1 Zn1 N4 173.41(8) y
C3 C2 C1 124.0(3) ?
C3 C2 N1 118.1(3) ?
C1 C2 N1 117.8(3) ?
C2 C3 C4 117.5(3) ?
C2 C3 H3 121.2 ?
C4 C3 H3 121.2 ?
C5 C4 C3 120.2(4) ?
C5 C4 H4 119.9 ?
C3 C4 H4 119.9 ?
C4 C5 C6 121.2(3) ?
C4 C5 H5 119.4 ?
C6 C5 H5 119.4 ?
C5 C6 N2 116.2(3) ?
C5 C6 C1 119.8(3) ?
N2 C6 C1 124.0(3) ?
C2 C1 C6 117.1(3) ?
C2 C1 H1 121.4 ?
C6 C1 H1 121.4 ?
O3 C7 N2 123.8(3) ?
O3 C7 N3 125.3(3) ?
N2 C7 N3 110.9(3) ?
C9 C8 N3 122.3(3) ?
C9 C8 C13 120.0(3) ?
N3 C8 C13 117.7(3) ?
C10 C9 C8 119.9(3) ?
C10 C9 H9 120 ?
C8 C9 H9 120 ?
C9 C10 C11 120.8(4) ?
C9 C10 H10 119.6 ?
C11 C10 H10 119.6 ?
C12 C11 C10 118.9(3) ?
C12 C11 H11 120.6 ?
C10 C11 H11 120.6 ?
C11 C12 C13 122.1(3) ?
C11 C12 H12 118.9 ?
C13 C12 H12 118.9 ?
C12 C13 C8 118.2(3) ?
C12 C13 C14 117.4(3) ?
C8 C13 C14 124.4(3) ?
N4 C14 C13 114.9(3) ?
N4 C14 H14A 108.5 ?
C13 C14 H14A 108.5 ?
N4 C14 H14B 108.5 ?
C13 C14 H14B 108.5 ?
H14A C14 H14B 107.5 ?
N4 C15 C16 109.8(3) ?
N4 C15 H15A 109.7 ?
C16 C15 H15A 109.7 ?
N4 C15 H15B 109.7 ?
C16 C15 H15B 109.7 ?
H15A C15 H15B 108.2 ?
N5 C16 C17 122.1(3) ?
N5 C16 C15 114.8(3) ?
C17 C16 C15 123.1(3) ?
C16 C17 C18 119.5(4) ?
C16 C17 H17 120.2 ?
C18 C17 H17 120.2 ?
C19 C18 C17 118.9(4) ?
C19 C18 H18 120.6 ?
C17 C18 H18 120.6 ?
C20 C19 C18 118.2(4) ?
C20 C19 H19 120.9 ?
C18 C19 H19 120.9 ?
N5 C20 C19 123.1(4) ?
N5 C20 H20 118.5 ?
C19 C20 H20 118.5 ?
N4 C21 C22 112.3(3) ?
N4 C21 H21A 109.1 ?
C22 C21 H21A 109.1 ?
N4 C21 H21B 109.1 ?
C22 C21 H21B 109.1 ?
H21A C21 H21B 107.9 ?
N6 C22 C23 120.9(4) ?
N6 C22 C21 117.5(3) ?
C23 C22 C21 121.6(3) ?
C24 C23 C22 119.8(4) ?
C24 C23 H23 120.1 ?
C22 C23 H23 120.1 ?
C23 C24 C25 119.1(4) ?
C23 C24 H24 120.4 ?
C25 C24 H24 120.4 ?
C26 C25 C24 118.6(4) ?
C26 C25 H25 120.7 ?
C24 C25 H25 120.7 ?
N6 C26 C25 122.5(4) ?
N6 C26 H26 118.7 ?
C25 C26 H26 118.7 ?
Cl5 C27 Cl4 111.9(2) ?
Cl5 C27 Cl3 109.7(2) ?
Cl4 C27 Cl3 109.6(2) ?
Cl5 C27 H27 108.5 ?
Cl4 C27 H27 108.5 ?
Cl3 C27 H27 108.5 ?
O2 N1 O1 123.0(3) ?
O2 N1 C2 118.3(3) ?
O1 N1 C2 118.7(3) ?
C7 N2 C6 127.8(3) ?
C7 N2 H2N 116.1 ?
C6 N2 H2N 116.1 ?
C7 N3 C8 126.8(3) ?
C7 N3 H3N 116.6 ?
C8 N3 H3N 116.6 ?
C21 N4 C15 111.3(3) ?
C21 N4 C14 107.6(3) ?
C15 N4 C14 112.9(3) ?
C21 N4 Zn1 101.3(2) ?
C15 N4 Zn1 99.75(19) ?
C14 N4 Zn1 123.2(2) ?
C20 N5 C16 118.3(3) ?
C20 N5 Zn1 123.5(3) ?
C16 N5 Zn1 118.1(2) ?
C26 N6 C22 119.1(3) ?
C26 N6 Zn1 123.7(2) ?
C22 N6 Zn1 117.2(3) ?

loop_
_geom_bond_atom_site_label_1
_geom_bond_atom_site_label_2
_geom_bond_distance
_geom_bond_publ_flag
Zn1 N6 2.055(3) y
Zn1 N5 2.067(3) y
Zn1 Cl2 2.3031(13) y
Zn1 Cl1 2.3267(11) y
Zn1 N4 2.370(3) y
C2 C3 1.378(6) ?
C2 C1 1.393(5) ?
C2 N1 1.462(5) ?
C3 C4 1.390(6) ?
C3 H3 0.95 ?
C4 C5 1.383(5) ?
C4 H4 0.95 ?
C5 C6 1.390(5) ?
C5 H5 0.95 ?
C6 N2 1.396(4) ?
C6 C1 1.398(5) ?
C1 H1 0.95 ?
C7 O3 1.207(4) ?
C7 N2 1.384(5) ?
C7 N3 1.385(4) ?
C8 C9 1.397(5) ?
C8 N3 1.406(4) ?
C8 C13 1.408(5) ?
C9 C10 1.389(5) ?
C9 H9 0.95 ?
C10 C11 1.391(5) ?
C10 H10 0.95 ?
C11 C12 1.377(6) ?
C11 H11 0.95 ?
C12 C13 1.400(5) ?
C12 H12 0.95 ?
C13 C14 1.514(5) ?
C14 N4 1.496(5) ?
C14 H14A 0.99 ?
C14 H14B 0.99 ?
C15 N4 1.477(5) ?
C15 C16 1.520(5) ?
C15 H15A 0.99 ?
C15 H15B 0.99 ?
C16 N5 1.351(5) ?
C16 C17 1.367(5) ?
C17 C18 1.391(6) ?
C17 H17 0.95 ?
C18 C19 1.389(7) ?
C18 H18 0.95 ?
C19 C20 1.381(6) ?
C19 H19 0.95 ?
C20 N5 1.341(5) ?
C20 H20 0.95 ?
C21 N4 1.474(4) ?
C21 C22 1.504(6) ?
C21 H21A 0.99 ?
C21 H21B 0.99 ?
C22 N6 1.350(4) ?
C22 C23 1.393(5) ?
C23 C24 1.372(6) ?
C23 H23 0.95 ?
C24 C25 1.387(6) ?
C24 H24 0.95 ?
C25 C26 1.381(6) ?
C25 H25 0.95 ?
C26 N6 1.341(5) ?
C26 H26 0.95 ?
C27 Cl5 1.751(4) ?
C27 Cl4 1.757(4) ?
C27 Cl3 1.771(4) ?
C27 H27 1 ?
N1 O2 1.232(4) ?
N1 O1 1.232(4) ?
N2 H2N 0.8502 ?
N3 H3N 0.8483 ?

loop_
_geom_hbond_atom_site_label_D
_geom_hbond_atom_site_label_H
_geom_hbond_atom_site_label_A
_geom_hbond_distance_DH
_geom_hbond_distance_HA
_geom_hbond_distance_DA
_geom_hbond_angle_DHA
N2 H2N Cl2 0.85 2.42 3.240(3) 163.6
N3 H3N Cl2 0.85 2.58 3.352(3) 152.2

loop_
_geom_torsion_atom_site_label_1
_geom_torsion_atom_site_label_2
_geom_torsion_atom_site_label_3
_geom_torsion_atom_site_label_4
_geom_torsion
C1 C2 C3 C4 -0.1(6)
N1 C2 C3 C4 -179.7(4)
C2 C3 C4 C5 -0.9(6)
C3 C4 C5 C6 1.6(6)
C4 C5 C6 N2 179.1(4)
C4 C5 C6 C1 -1.3(6)
C3 C2 C1 C6 0.4(6)
N1 C2 C1 C6 -180.0(3)
C5 C6 C1 C2 0.3(5)
N2 C6 C1 C2 179.9(3)
N3 C8 C9 C10 -179.3(4)
C13 C8 C9 C10 1.3(6)
C8 C9 C10 C11 -2.8(6)
C9 C10 C11 C12 1.6(6)
C10 C11 C12 C13 1.2(6)
C11 C12 C13 C8 -2.6(6)
C11 C12 C13 C14 176.8(4)
C9 C8 C13 C12 1.3(6)
N3 C8 C13 C12 -178.1(3)
C9 C8 C13 C14 -178.1(4)
N3 C8 C13 C14 2.5(6)
C12 C13 C14 N4 -97.8(4)
C8 C13 C14 N4 81.5(4)
N4 C15 C16 N5 -39.1(5)
N4 C15 C16 C17 141.7(4)
N5 C16 C17 C18 1.0(7)
C15 C16 C17 C18 -179.8(4)
C16 C17 C18 C19 -1.3(7)
C17 C18 C19 C20 1.4(7)
C18 C19 C20 N5 -1.3(8)
N4 C21 C22 N6 -30.1(5)
N4 C21 C22 C23 151.2(4)
N6 C22 C23 C24 0.3(6)
C21 C22 C23 C24 179.0(4)
C22 C23 C24 C25 0.9(7)
C23 C24 C25 C26 -1.6(7)
C24 C25 C26 N6 1.2(7)
C3 C2 N1 O2 0.9(6)
C1 C2 N1 O2 -178.7(4)
C3 C2 N1 O1 -178.4(4)
C1 C2 N1 O1 2.0(5)
O3 C7 N2 C6 -8.8(7)
N3 C7 N2 C6 171.2(4)
C5 C6 N2 C7 -170.4(4)
C1 C6 N2 C7 9.9(6)
O3 C7 N3 C8 -15.5(7)
N2 C7 N3 C8 164.5(4)
C9 C8 N3 C7 10.8(6)
C13 C8 N3 C7 -169.7(4)
C22 C21 N4 C15 -66.5(4)
C22 C21 N4 C14 169.3(3)
C22 C21 N4 Zn1 38.7(3)
C16 C15 N4 C21 153.9(3)
C16 C15 N4 C14 -84.9(3)
C16 C15 N4 Zn1 47.6(3)
C13 C14 N4 C21 160.3(3)
C13 C14 N4 C15 37.0(4)
C13 C14 N4 Zn1 -82.8(3)
N6 Zn1 N4 C21 -30.3(2)
N5 Zn1 N4 C21 -149.8(2)
Cl2 Zn1 N4 C21 78.1(2)
Cl1 Zn1 N4 C21 -119.6(6)
N6 Zn1 N4 C15 83.9(2)
N5 Zn1 N4 C15 -35.6(2)
Cl2 Zn1 N4 C15 -167.7(2)
Cl1 Zn1 N4 C15 -5.4(8)
N6 Zn1 N4 C14 -150.3(3)
N5 Zn1 N4 C14 90.2(3)
Cl2 Zn1 N4 C14 -41.9(2)
Cl1 Zn1 N4 C14 120.4(7)
C19 C20 N5 C16 0.9(7)
C19 C20 N5 Zn1 177.2(4)
C17 C16 N5 C20 -0.8(6)
C15 C16 N5 C20 180.0(4)
C17 C16 N5 Zn1 -177.3(3)
C15 C16 N5 Zn1 3.5(5)
N6 Zn1 N5 C20 133.7(4)
Cl2 Zn1 N5 C20 -82.6(4)
Cl1 Zn1 N5 C20 25.7(4)
N4 Zn1 N5 C20 -157.6(4)
N6 Zn1 N5 C16 -50.0(3)
Cl2 Zn1 N5 C16 93.7(3)
Cl1 Zn1 N5 C16 -158.0(3)
N4 Zn1 N5 C16 18.7(3)
C25 C26 N6 C22 0.0(6)
C25 C26 N6 Zn1 -178.9(4)
C23 C22 N6 C26 -0.8(6)
C21 C22 N6 C26 -179.5(4)
C23 C22 N6 Zn1 178.2(3)
C21 C22 N6 Zn1 -0.5(4)
N5 Zn1 N6 C26 -95.6(3)
Cl2 Zn1 N6 C26 112.9(3)
Cl1 Zn1 N6 C26 9.9(3)
N4 Zn1 N6 C26 -163.3(3)
N5 Zn1 N6 C22 85.5(3)
Cl2 Zn1 N6 C22 -66.0(3)
Cl1 Zn1 N6 C22 -169.0(3)
N4 Zn1 N6 C22 17.7(3)

loop_
_platon_squeeze_void_nr
_platon_squeeze_void_average_x
_platon_squeeze_void_average_y
_platon_squeeze_void_average_z
_platon_squeeze_void_volume
_platon_squeeze_void_count_electrons
_platon_squeeze_void_content
1 -0.021 0.000 0.000 256 62 ' '
